data_1504721
loop_
_publ_author_name
'Sibi, Mukund P.'
'Rane, Digamber'
'Stanley, Levi M.'
'Soeta, Takahiro'

_publ_section_title
;
 Copper(II)-catalyzed exo and enantioselective cycloadditions of
 azomethine imines.
;
_journal_issue 14
_journal_name_full 'Organic letters'
_journal_page_first 2971
_journal_page_last 2974
_journal_paper_doi 10.1021/ol800904t
_journal_volume 10
_journal_year 2008
_chemical_absolute_configuration ad
_chemical_formula_sum 'C27 H31 Br N4 O3'
_chemical_formula_weight 539.47
_chemical_name_systematic
;
 ?
;
_space_group_IT_number 4
_symmetry_cell_setting monoclinic
_symmetry_space_group_name_Hall 'P 2yb'
_symmetry_space_group_name_H-M 'P 1 21 1'
_atom_sites_solution_hydrogens geom
_atom_sites_solution_primary direct
_atom_sites_solution_secondary difmap
_audit_creation_method SHELXL-97
_cell_angle_alpha 90.00
_cell_angle_beta 98.9030(10)
_cell_angle_gamma 90.00
_cell_formula_units_Z 4
_cell_length_a 10.2311(2)
_cell_length_b 17.3110(4)
_cell_length_c 14.6410(3)
_cell_measurement_temperature 293(2)
_cell_measurement_theta_max 25.06
_cell_measurement_theta_min 1.83
_cell_volume 2561.83(9)
_computing_cell_refinement 'Bruker SMART'
_computing_data_collection 'Bruker SMART'
_computing_data_reduction SHELXS-97
_computing_structure_refinement 'SHELXL-97 (Sheldrick, 1997)'
_computing_structure_solution 'SHELXS-97 (Sheldrick, 1990)'
_diffrn_ambient_temperature 293(2)
_diffrn_measured_fraction_theta_full 0.999
_diffrn_measured_fraction_theta_max 0.999
_diffrn_measurement_device_type 'CCD area detector'
_diffrn_measurement_method 'phi and omega scans'
_diffrn_radiation_monochromator graphite
_diffrn_radiation_source 'fine-focus sealed tube'
_diffrn_radiation_type MoK\a
_diffrn_radiation_wavelength 0.71073
_diffrn_reflns_av_R_equivalents 0.0463
_diffrn_reflns_av_sigmaI/netI 0.0677
_diffrn_reflns_limit_h_max 12
_diffrn_reflns_limit_h_min -12
_diffrn_reflns_limit_k_max 20
_diffrn_reflns_limit_k_min -19
_diffrn_reflns_limit_l_max 17
_diffrn_reflns_limit_l_min -17
_diffrn_reflns_number 30797
_diffrn_reflns_theta_full 25.06
_diffrn_reflns_theta_max 25.06
_diffrn_reflns_theta_min 1.83
_exptl_absorpt_coefficient_mu 1.640
_exptl_absorpt_correction_T_max 1.000
_exptl_absorpt_correction_T_min .701
_exptl_absorpt_correction_type numerical
_exptl_absorpt_process_details SADABS
_exptl_crystal_colour colorless
_exptl_crystal_density_diffrn 1.399
_exptl_crystal_density_method 'not measured'
_exptl_crystal_description plate
_exptl_crystal_F_000 1120
_exptl_crystal_size_max .3
_exptl_crystal_size_mid .3
_exptl_crystal_size_min .15
_refine_diff_density_max 0.514
_refine_diff_density_min -0.624
_refine_diff_density_rms 0.056
_refine_ls_abs_structure_details 'Flack H D (1983), Acta Cryst. A39, 876-881'
_refine_ls_abs_structure_Flack -0.004(6)
_refine_ls_extinction_method none
_refine_ls_goodness_of_fit_ref 1.005
_refine_ls_hydrogen_treatment refU
_refine_ls_matrix_type full
_refine_ls_number_parameters 631
_refine_ls_number_reflns 8734
_refine_ls_number_restraints 1
_refine_ls_restrained_S_all 1.005
_refine_ls_R_factor_all 0.0575
_refine_ls_R_factor_gt 0.0396
_refine_ls_shift/su_max 0.001
_refine_ls_shift/su_mean 0.000
_refine_ls_structure_factor_coef Fsqd
_refine_ls_weighting_details 'calc w=1/[\s^2^(Fo^2^)+(0.0322P)^2^+0.0000P] where P=(Fo^2^+2Fc^2^)/3'
_refine_ls_weighting_scheme calc
_refine_ls_wR_factor_gt 0.0762
_refine_ls_wR_factor_ref 0.0823
_reflns_number_gt 6948
_reflns_number_total 8734
_reflns_threshold_expression >2sigma(I)
_cod_data_source_file ol800904t-file003.cif
_cod_data_source_block exo3i
_cod_depositor_comments
;
The following automatic conversions were performed:

'_symmetry_cell_setting' value 'Monoclinic' changed to 'monoclinic'
according to /home/saulius/struct/CIF-dictionaries/cif_core.dic
dictionary named 'cif_core.dic' version 2.4.1 from 2010-06-29.

Automatic conversion script
Id: cif_fix_values 1715 2011-07-08 13:25:40Z adriana 
;
_cod_original_sg_symbol_H-M P2(1)
_cod_database_code 1504721

loop_
_symmetry_equiv_pos_as_xyz
'x, y, z'
'-x, y+1/2, -z'

loop_
_atom_site_label
_atom_site_type_symbol
_atom_site_fract_x
_atom_site_fract_y
_atom_site_fract_z
_atom_site_U_iso_or_equiv
_atom_site_adp_type
_atom_site_occupancy
_atom_site_symmetry_multiplicity
_atom_site_calc_flag
_atom_site_refinement_flags
Br1 Br 0.44021(3) 0.68881(3) 0.74009(3) 0.04306(12) Uani 1 1 d .
Br2 Br 1.10766(5) 0.84144(3) 0.81453(4) 0.06005(16) Uani 1 1 d .
N2 N 0.6682(3) 0.54123(16) 0.42501(19) 0.0244(7) Uani 1 1 d .
N3 N 0.5749(3) 0.48556(17) 0.4498(2) 0.0267(7) Uani 1 1 d .
N4 N 1.0056(3) 0.70738(16) 0.5338(2) 0.0291(8) Uani 1 1 d .
N5 N 1.0972(3) 0.65534(17) 0.4990(2) 0.0288(8) Uani 1 1 d .
N6 N 0.5214(3) 0.86995(16) 0.9921(2) 0.0292(8) Uani 1 1 d .
N7 N 0.4228(3) 0.81716(17) 1.0148(2) 0.0358(8) Uani 1 1 d .
N8 N 0.9237(3) 0.62953(16) 1.0370(2) 0.0255(7) Uani 1 1 d .
N9 N 0.8381(2) 0.68645(18) 1.07129(18) 0.0242(6) Uani 1 1 d .
O1 O 1.2115(2) 0.64967(15) 0.37575(19) 0.0429(7) Uani 1 1 d .
O2 O 0.8249(2) 0.49105(14) 0.53575(18) 0.0309(6) Uani 1 1 d .
O3 O 0.6772(2) 0.63419(15) 0.31143(18) 0.0354(6) Uani 1 1 d .
O4 O 0.2792(3) 0.80674(18) 1.1203(2) 0.0594(9) Uani 1 1 d .
O5 O 0.6762(2) 0.65379(14) 0.95504(17) 0.0318(6) Uani 1 1 d .
O6 O 0.8478(2) 0.77086(14) 1.19569(17) 0.0332(6) Uani 1 1 d .
C92 C 0.3980(4) 0.9272(2) 1.1000(3) 0.0450(11) Uani 1 1 d .
H92A H 0.4536 0.9326 1.1596 0.054 Uiso 1 1 calc R
H92B H 0.3214 0.9605 1.0985 0.054 Uiso 1 1 calc R
C2 C 0.9626(4) 0.8522(2) 0.8810(3) 0.0351(10) Uani 1 1 d .
C3 C 0.6187(3) 0.7507(2) 1.0586(3) 0.0294(9) Uani 1 1 d .
H3A H 0.6236 0.7427 1.1253 0.035 Uiso 1 1 calc R
C4 C 1.0384(3) 0.6938(2) 1.1695(3) 0.0325(9) Uani 1 1 d .
H4A H 1.0693 0.6890 1.2353 0.039 Uiso 1 1 calc R
H4B H 1.0987 0.7267 1.1422 0.039 Uiso 1 1 calc R
C7 C 1.1259(4) 0.5556(3) 0.7717(3) 0.0438(11) Uani 1 1 d .
H7A H 1.1978 0.5596 0.7402 0.053 Uiso 1 1 calc R
C10 C 0.4750(4) 0.9474(2) 1.0214(3) 0.0313(10) Uani 1 1 d .
C14 C 0.7564(3) 0.8493(2) 0.9825(2) 0.0254(8) Uani 1 1 d .
C18 C 0.5493(3) 0.7213(2) 0.5774(3) 0.0293(9) Uani 1 1 d .
H18A H 0.4664 0.7420 0.5557 0.035 Uiso 1 1 calc R
C19 C 0.7009(3) 0.66356(19) 0.6997(2) 0.0288(9) Uani 1 1 d .
H19A H 0.7199 0.6460 0.7603 0.035 Uiso 1 1 calc R
C21 C 0.9864(4) 0.8748(2) 0.9715(3) 0.0334(10) Uani 1 1 d .
H21A H 1.0707 0.8900 0.9986 0.040 Uiso 1 1 calc R
C22 C 0.4748(3) 0.7399(2) 1.0130(3) 0.0394(11) Uani 1 1 d .
H22A H 0.4695 0.7209 0.9502 0.047 Uiso 1 1 calc R
H22B H 0.4283 0.7045 1.0482 0.047 Uiso 1 1 calc R
C24 C 1.1455(3) 0.6866(3) 0.4236(2) 0.0318(9) Uani 1 1 d .
C26 C 0.6494(3) 0.8384(2) 1.0413(2) 0.0263(8) Uani 1 1 d .
H26A H 0.6739 0.8650 1.1006 0.032 Uiso 1 1 calc R
C29 C 0.8382(4) 0.8315(2) 0.8376(3) 0.0329(9) Uani 1 1 d .
H29A H 0.8235 0.8185 0.7753 0.039 Uiso 1 1 calc R
C31 C 1.0530(4) 0.7855(2) 0.5070(3) 0.0302(10) Uani 1 1 d .
C32 C 0.9129(4) 0.5432(2) 0.8653(3) 0.0337(10) Uani 1 1 d .
H32A H 0.8413 0.5385 0.8971 0.040 Uiso 1 1 calc R
C33 C 0.4850(3) 0.4490(2) 0.5898(3) 0.0309(9) Uani 1 1 d .
C34 C 1.0021(3) 0.6023(2) 0.8881(2) 0.0281(9) Uani 1 1 d .
C35 C 1.0377(3) 0.5800(2) 0.4953(3) 0.0333(10) Uani 1 1 d .
H35A H 1.0424 0.5577 0.5565 0.040 Uiso 1 1 calc R
H35B H 1.0790 0.5452 0.4564 0.040 Uiso 1 1 calc R
C36 C 0.8697(3) 0.6827(2) 0.4862(2) 0.0243(8) Uani 1 1 d .
H36A H 0.8421 0.7161 0.4327 0.029 Uiso 1 1 calc R
C37 C 0.5206(3) 0.5147(2) 0.5323(3) 0.0290(9) Uani 1 1 d .
H37A H 0.5860 0.5470 0.5691 0.035 Uiso 1 1 calc R
H37B H 0.4427 0.5459 0.5122 0.035 Uiso 1 1 calc R
C38 C 0.7104(3) 0.6932(2) 1.0225(2) 0.0246(8) Uani 1 1 d .
C40 C 0.5443(4) 0.3265(2) 0.6655(3) 0.0383(11) Uani 1 1 d .
H40A H 0.6043 0.2862 0.6786 0.046 Uiso 1 1 calc R
C41 C 0.9461(3) 0.8469(2) 0.5033(3) 0.0424(10) Uani 1 1 d .
H41A H 0.8716 0.8326 0.4583 0.064 Uiso 1 1 calc R
H41B H 0.9805 0.8956 0.4865 0.064 Uiso 1 1 calc R
H41C H 0.9188 0.8514 0.5630 0.064 Uiso 1 1 calc R
C42 C 0.8927(3) 0.59872(19) 0.4522(3) 0.0257(8) Uani 1 1 d .
H42A H 0.8876 0.6000 0.3848 0.031 Uiso 1 1 calc R
C46 C 0.4256(4) 0.3256(3) 0.6994(3) 0.0434(12) Uani 1 1 d .
H46A H 0.4047 0.2840 0.7348 0.052 Uiso 1 1 calc R
C47 C 0.7962(3) 0.5389(2) 0.4759(3) 0.0257(9) Uani 1 1 d .
C48 C 1.1093(4) 0.6079(2) 0.8405(3) 0.0358(10) Uani 1 1 d .
H48A H 1.1706 0.6474 0.8550 0.043 Uiso 1 1 calc R
C49 C 0.6468(3) 0.72015(19) 0.5210(3) 0.0284(9) Uani 1 1 d .
H49A H 0.6290 0.7404 0.4616 0.034 Uiso 1 1 calc R
C50 C 0.9270(4) 0.4910(2) 0.7968(3) 0.0382(10) Uani 1 1 d .
H50A H 0.8651 0.4519 0.7818 0.046 Uiso 1 1 calc R
C51 C 0.4785(3) 0.5573(2) 0.3184(3) 0.0350(10) Uani 1 1 d .
H51A H 0.4573 0.5546 0.2515 0.042 Uiso 1 1 calc R
H51B H 0.4151 0.5907 0.3416 0.042 Uiso 1 1 calc R
C52 C 1.1009(4) 0.7694(2) 0.4141(3) 0.0346(10) Uani 1 1 d .
H52A H 1.0296 0.7757 0.3626 0.042 Uiso 1 1 calc R
H52B H 1.1734 0.8033 0.4053 0.042 Uiso 1 1 calc R
C53 C 0.8825(3) 0.87478(19) 1.0225(3) 0.0277(9) Uani 1 1 d .
H53A H 0.8966 0.8918 1.0835 0.033 Uiso 1 1 calc R
C54 C 0.7964(3) 0.6619(2) 0.6428(2) 0.0292(9) Uani 1 1 d .
H54A H 0.8798 0.6423 0.6653 0.035 Uiso 1 1 calc R
C55 C 0.5728(4) 0.3881(2) 0.6119(3) 0.0341(10) Uani 1 1 d .
H55A H 0.6534 0.3888 0.5899 0.041 Uiso 1 1 calc R
C56 C 0.8991(3) 0.7246(2) 1.1509(3) 0.0267(9) Uani 1 1 d .
C57 C 1.1540(4) 0.5829(2) 1.0986(3) 0.0406(11) Uani 1 1 d .
H57A H 1.2147 0.5742 1.1545 0.061 Uiso 1 1 calc R
H57B H 1.1912 0.6197 1.0608 0.061 Uiso 1 1 calc R
H57C H 1.1376 0.5352 1.0655 0.061 Uiso 1 1 calc R
C58 C 0.7353(3) 0.8307(2) 0.8896(3) 0.0315(9) Uani 1 1 d .
H58A H 0.6506 0.8174 0.8612 0.038 Uiso 1 1 calc R
C60 C 0.5869(4) 1.0039(2) 1.0507(3) 0.0520(12) Uani 1 1 d .
H60A H 0.6454 0.9831 1.1025 0.078 Uiso 1 1 calc R
H60B H 0.5513 1.0520 1.0680 0.078 Uiso 1 1 calc R
H60C H 0.6350 1.0122 1.0002 0.078 Uiso 1 1 calc R
C61 C 1.0242(3) 0.6144(2) 1.1224(3) 0.0299(9) Uani 1 1 d .
C64 C 0.3669(4) 0.4473(2) 0.6263(3) 0.0363(10) Uani 1 1 d .
H64A H 0.3065 0.4876 0.6140 0.044 Uiso 1 1 calc R
C77 C 1.1717(4) 0.8075(2) 0.5782(3) 0.0443(11) Uani 1 1 d .
H77A H 1.2387 0.7685 0.5800 0.067 Uiso 1 1 calc R
H77B H 1.1448 0.8118 0.6380 0.067 Uiso 1 1 calc R
H77C H 1.2064 0.8562 0.5615 0.067 Uiso 1 1 calc R
C81 C 0.3824(4) 0.9793(3) 0.9397(3) 0.0538(12) Uani 1 1 d .
H81A H 0.4316 0.9913 0.8907 0.081 Uiso 1 1 calc R
H81B H 0.3409 1.0253 0.9579 0.081 Uiso 1 1 calc R
H81C H 0.3159 0.9415 0.9185 0.081 Uiso 1 1 calc R
C82 C 0.9767(4) 0.6637(2) 0.9566(2) 0.0304(9) Uani 1 1 d .
H82A H 1.0586 0.6907 0.9785 0.037 Uiso 1 1 calc R
H82B H 0.9139 0.7009 0.9260 0.037 Uiso 1 1 calc R
C83 C 0.9623(4) 0.5567(2) 1.1807(3) 0.0390(10) Uani 1 1 d .
H83A H 1.0233 0.5455 1.2358 0.059 Uiso 1 1 calc R
H83B H 0.9419 0.5101 1.1461 0.059 Uiso 1 1 calc R
H83C H 0.8826 0.5781 1.1972 0.059 Uiso 1 1 calc R
C84 C 0.7704(3) 0.6891(2) 0.5527(2) 0.0237(7) Uani 1 1 d .
C85 C 0.5760(3) 0.6918(2) 0.6650(2) 0.0295(8) Uani 1 1 d .
C86 C 0.6180(4) 0.5858(2) 0.3479(3) 0.0290(9) Uani 1 1 d .
C87 C 0.3391(4) 0.3855(3) 0.6811(3) 0.0425(11) Uani 1 1 d .
H87A H 0.2604 0.3851 0.7056 0.051 Uiso 1 1 calc R
C88 C 0.4790(3) 0.4775(2) 0.3611(3) 0.0287(9) Uani 1 1 d .
C89 C 0.5385(4) 0.4188(2) 0.3016(3) 0.0362(10) Uani 1 1 d .
H89A H 0.5383 0.3686 0.3295 0.054 Uiso 1 1 calc R
H89B H 0.6277 0.4334 0.2969 0.054 Uiso 1 1 calc R
H89C H 0.4868 0.4174 0.2410 0.054 Uiso 1 1 calc R
C90 C 0.3436(3) 0.4500(2) 0.3788(3) 0.0400(10) Uani 1 1 d .
H90A H 0.3515 0.3991 0.4053 0.060 Uiso 1 1 calc R
H90B H 0.2837 0.4487 0.3215 0.060 Uiso 1 1 calc R
H90C H 0.3105 0.4848 0.4208 0.060 Uiso 1 1 calc R
C91 C 1.0336(4) 0.4972(2) 0.7506(3) 0.0387(10) Uani 1 1 d .
H91A H 1.0440 0.4618 0.7046 0.046 Uiso 1 1 calc R
C1 C 0.3565(4) 0.8451(3) 1.0828(3) 0.0410(11) Uani 1 1 d .

loop_
_atom_site_aniso_label
_atom_site_aniso_U_11
_atom_site_aniso_U_22
_atom_site_aniso_U_33
_atom_site_aniso_U_23
_atom_site_aniso_U_13
_atom_site_aniso_U_12
Br1 0.0272(2) 0.0616(3) 0.0438(3) 0.0061(2) 0.01609(17) 0.0040(2)
Br2 0.0564(3) 0.0559(3) 0.0788(4) -0.0164(3) 0.0450(3) -0.0134(2)
N2 0.0200(16) 0.0217(17) 0.0319(19) 0.0041(14) 0.0053(13) -0.0014(13)
N3 0.0164(15) 0.0313(19) 0.0340(19) -0.0003(15) 0.0084(13) -0.0025(13)
N4 0.0194(15) 0.033(2) 0.0356(18) -0.0009(14) 0.0056(13) -0.0013(13)
N5 0.0165(15) 0.0302(19) 0.041(2) 0.0039(15) 0.0093(14) 0.0042(13)
N6 0.0159(15) 0.0266(19) 0.044(2) 0.0015(14) 0.0026(14) 0.0012(13)
N7 0.0163(16) 0.030(2) 0.062(2) 0.0013(16) 0.0079(16) -0.0015(13)
N8 0.0204(15) 0.0255(18) 0.0315(18) -0.0017(14) 0.0073(14) 0.0031(13)
N9 0.0183(14) 0.0231(16) 0.0320(17) -0.0057(16) 0.0067(12) 0.0038(14)
O1 0.0283(15) 0.0510(19) 0.0535(19) -0.0011(15) 0.0190(14) 0.0058(13)
O2 0.0197(13) 0.0340(17) 0.0383(17) 0.0079(14) 0.0025(12) -0.0016(12)
O3 0.0299(15) 0.0328(16) 0.0435(17) 0.0064(13) 0.0060(13) -0.0015(12)
O4 0.0245(16) 0.068(2) 0.090(3) 0.0185(18) 0.0226(16) 0.0004(15)
O5 0.0199(13) 0.0346(16) 0.0393(17) -0.0053(13) -0.0003(12) -0.0003(11)
O6 0.0293(14) 0.0327(16) 0.0383(16) -0.0082(13) 0.0073(12) 0.0029(12)
C92 0.032(2) 0.050(3) 0.057(3) 0.001(2) 0.017(2) 0.017(2)
C2 0.034(2) 0.030(2) 0.045(3) 0.001(2) 0.019(2) -0.0030(19)
C3 0.0202(19) 0.029(2) 0.041(2) 0.0015(18) 0.0090(17) 0.0011(16)
C4 0.0201(18) 0.041(2) 0.035(2) -0.008(2) 0.0014(16) 0.002(2)
C7 0.028(2) 0.057(3) 0.049(3) 0.000(2) 0.016(2) 0.003(2)
C10 0.025(2) 0.025(2) 0.043(3) -0.0010(19) 0.0041(18) 0.0058(17)
C14 0.0221(18) 0.020(2) 0.035(2) -0.0003(18) 0.0060(16) -0.0003(16)
C18 0.0165(19) 0.030(2) 0.042(3) 0.0006(18) 0.0072(17) 0.0052(15)
C19 0.0242(19) 0.035(2) 0.027(2) 0.0032(17) 0.0016(16) 0.0013(16)
C21 0.023(2) 0.032(2) 0.047(3) -0.0027(19) 0.0104(18) -0.0080(16)
C22 0.020(2) 0.031(3) 0.068(3) -0.001(2) 0.009(2) -0.0027(18)
C24 0.0179(18) 0.040(2) 0.037(2) 0.004(2) 0.0018(16) -0.004(2)
C26 0.0190(17) 0.025(2) 0.034(2) 0.0010(18) 0.0040(15) 0.0001(17)
C29 0.046(2) 0.023(2) 0.030(2) 0.0054(18) 0.0080(19) 0.0033(19)
C31 0.030(2) 0.027(2) 0.033(3) -0.0019(18) 0.0047(19) -0.0052(17)
C32 0.034(2) 0.031(2) 0.037(3) -0.003(2) 0.0094(19) 0.0002(19)
C33 0.028(2) 0.030(2) 0.036(2) -0.0089(19) 0.0097(18) -0.0056(18)
C34 0.026(2) 0.030(2) 0.028(2) 0.0027(18) 0.0030(17) 0.0064(17)
C35 0.018(2) 0.029(2) 0.053(3) 0.0060(19) 0.007(2) 0.0042(17)
C36 0.0154(15) 0.024(2) 0.033(2) 0.0014(19) 0.0039(14) -0.0008(17)
C37 0.0222(19) 0.027(2) 0.039(2) -0.0078(18) 0.0074(17) -0.0002(16)
C38 0.0214(17) 0.023(2) 0.031(2) 0.004(2) 0.0070(15) 0.0007(19)
C40 0.045(3) 0.039(3) 0.031(2) -0.003(2) 0.005(2) -0.003(2)
C41 0.030(2) 0.027(2) 0.070(3) -0.005(2) 0.009(2) 0.0007(19)
C42 0.0176(18) 0.029(2) 0.032(2) 0.0015(17) 0.0081(16) 0.0024(15)
C46 0.052(3) 0.044(3) 0.038(3) -0.003(2) 0.017(2) -0.022(2)
C47 0.0180(19) 0.027(2) 0.033(2) -0.0025(19) 0.0079(17) 0.0052(16)
C48 0.028(2) 0.036(3) 0.046(3) -0.002(2) 0.0133(19) -0.0004(18)
C49 0.024(2) 0.028(2) 0.034(2) 0.0060(17) 0.0081(17) 0.0069(16)
C50 0.034(2) 0.037(3) 0.043(3) 0.001(2) 0.003(2) -0.0026(19)
C51 0.021(2) 0.039(3) 0.043(3) 0.002(2) -0.0005(19) 0.0013(18)
C52 0.029(2) 0.036(2) 0.040(3) 0.0010(19) 0.0071(18) -0.0044(18)
C53 0.024(2) 0.027(2) 0.032(2) -0.0030(17) 0.0047(17) -0.0046(16)
C54 0.0161(17) 0.033(2) 0.039(2) -0.0017(18) 0.0048(16) 0.0013(15)
C55 0.025(2) 0.033(2) 0.047(3) 0.001(2) 0.0156(19) -0.0010(18)
C56 0.028(2) 0.022(2) 0.031(2) -0.0003(18) 0.0071(18) -0.0015(16)
C57 0.028(2) 0.046(3) 0.047(3) -0.006(2) 0.004(2) 0.0097(18)
C58 0.029(2) 0.024(2) 0.040(3) 0.0049(19) 0.0015(18) 0.0029(17)
C60 0.038(2) 0.031(2) 0.090(4) -0.013(2) 0.018(2) 0.002(2)
C61 0.025(2) 0.031(2) 0.033(2) -0.0029(19) 0.0033(18) 0.0044(17)
C64 0.030(2) 0.040(3) 0.041(3) -0.006(2) 0.0129(19) -0.0026(18)
C77 0.027(2) 0.056(3) 0.050(3) -0.007(2) 0.004(2) -0.0136(19)
C81 0.054(3) 0.043(3) 0.061(3) 0.002(2) -0.002(2) 0.015(2)
C82 0.030(2) 0.027(2) 0.035(2) -0.0002(18) 0.0082(17) -0.0028(16)
C83 0.042(2) 0.034(2) 0.040(2) 0.003(2) 0.004(2) 0.0068(19)
C84 0.0216(17) 0.0186(18) 0.032(2) 0.0015(19) 0.0072(14) -0.0026(18)
C85 0.0242(18) 0.027(2) 0.039(2) -0.003(2) 0.0103(16) 0.0017(19)
C86 0.025(2) 0.028(2) 0.034(2) -0.0021(19) 0.0048(18) 0.0042(17)
C87 0.031(2) 0.062(3) 0.037(3) -0.008(2) 0.0126(19) -0.015(2)
C88 0.0220(19) 0.026(2) 0.037(2) -0.0014(18) 0.0035(17) 0.0012(16)
C89 0.034(2) 0.034(2) 0.040(3) -0.004(2) 0.0031(19) -0.0037(18)
C90 0.022(2) 0.046(3) 0.052(3) -0.003(2) 0.0067(19) -0.0044(18)
C91 0.039(2) 0.046(3) 0.030(2) 0.000(2) 0.002(2) 0.020(2)
C1 0.021(2) 0.041(3) 0.060(3) 0.011(3) 0.006(2) 0.008(2)

loop_
_atom_type_symbol
_atom_type_description
_atom_type_scat_dispersion_real
_atom_type_scat_dispersion_imag
_atom_type_scat_source
C C 0.0033 0.0016 'International Tables Vol C Tables 4.2.6.8 and 6.1.1.4'
H H 0.0000 0.0000 'International Tables Vol C Tables 4.2.6.8 and 6.1.1.4'
N N 0.0061 0.0033 'International Tables Vol C Tables 4.2.6.8 and 6.1.1.4'
O O 0.0106 0.0060 'International Tables Vol C Tables 4.2.6.8 and 6.1.1.4'
Br Br -0.2901 2.4595 'International Tables Vol C Tables 4.2.6.8 and 6.1.1.4'

loop_
_geom_angle_atom_site_label_1
_geom_angle_atom_site_label_2
_geom_angle_atom_site_label_3
_geom_angle
C86 N2 C47 129.9(3)
C86 N2 N3 113.4(3)
C47 N2 N3 116.6(3)
N2 N3 C37 108.8(3)
N2 N3 C88 102.3(2)
C37 N3 C88 117.0(3)
N5 N4 C31 102.4(2)
N5 N4 C36 105.0(2)
C31 N4 C36 116.2(3)
C24 N5 C35 121.6(3)
C24 N5 N4 111.5(3)
C35 N5 N4 106.6(2)
N7 N6 C26 104.5(3)
N7 N6 C10 103.7(2)
C26 N6 C10 118.5(3)
C1 N7 N6 112.7(3)
C1 N7 C22 124.3(4)
N6 N7 C22 108.2(3)
N9 N8 C82 108.4(2)
N9 N8 C61 101.5(2)
C82 N8 C61 115.9(3)
C38 N9 C56 130.5(3)
C38 N9 N8 116.4(3)
C56 N9 N8 113.0(2)
C1 C92 C10 104.9(3)
C21 C2 C29 122.3(3)
C21 C2 Br2 119.1(3)
C29 C2 Br2 118.4(3)
C38 C3 C22 111.8(3)
C38 C3 C26 115.2(3)
C22 C3 C26 104.5(3)
C56 C4 C61 102.4(3)
C48 C7 C91 118.9(4)
N6 C10 C81 106.6(3)
N6 C10 C60 113.4(3)
C81 C10 C60 110.0(4)
N6 C10 C92 103.4(3)
C81 C10 C92 110.2(3)
C60 C10 C92 112.9(4)
C58 C14 C53 118.5(3)
C58 C14 C26 121.2(3)
C53 C14 C26 120.2(3)
C85 C18 C49 119.6(3)
C54 C19 C85 119.0(3)
C2 C21 C53 118.9(3)
N7 C22 C3 102.2(3)
O1 C24 N5 123.1(4)
O1 C24 C52 129.1(3)
N5 C24 C52 107.7(3)
N6 C26 C14 109.8(3)
N6 C26 C3 104.3(3)
C14 C26 C3 113.1(3)
C2 C29 C58 118.2(4)
N4 C31 C41 112.2(3)
N4 C31 C77 107.5(3)
C41 C31 C77 110.0(3)
N4 C31 C52 103.1(3)
C41 C31 C52 114.9(3)
C77 C31 C52 108.7(3)
C50 C32 C34 121.6(4)
C55 C33 C64 117.5(4)
C55 C33 C37 120.2(3)
C64 C33 C37 122.2(3)
C32 C34 C48 118.4(4)
C32 C34 C82 120.5(3)
C48 C34 C82 120.9(3)
N5 C35 C42 101.4(3)
C84 C36 N4 110.0(3)
C84 C36 C42 114.9(3)
N4 C36 C42 103.6(2)
C33 C37 N3 110.7(3)
O5 C38 N9 120.2(3)
O5 C38 C3 122.6(3)
N9 C38 C3 117.2(3)
C55 C40 C46 119.3(4)
C47 C42 C35 112.4(3)
C47 C42 C36 115.4(3)
C35 C42 C36 104.2(3)
C87 C46 C40 120.0(4)
O2 C47 N2 120.4(3)
O2 C47 C42 122.9(3)
N2 C47 C42 116.7(3)
C7 C48 C34 121.0(4)
C84 C49 C18 120.6(3)
C91 C50 C32 119.3(4)
C86 C51 C88 103.7(3)
C24 C52 C31 103.0(3)
C21 C53 C14 120.4(3)
C19 C54 C84 121.2(3)
C40 C55 C33 122.1(4)
O6 C56 N9 126.2(3)
O6 C56 C4 128.1(3)
N9 C56 C4 105.7(3)
C14 C58 C29 121.3(3)
C83 C61 N8 106.9(3)
C83 C61 C57 110.4(3)
N8 C61 C57 112.2(3)
C83 C61 C4 110.9(3)
N8 C61 C4 102.7(3)
C57 C61 C4 113.4(3)
C87 C64 C33 120.2(4)
N8 C82 C34 111.5(3)
C49 C84 C54 118.7(3)
C49 C84 C36 118.8(3)
C54 C84 C36 122.5(3)
C18 C85 C19 120.8(3)
C18 C85 Br1 119.6(3)
C19 C85 Br1 119.5(3)
O3 C86 N2 126.4(3)
O3 C86 C51 128.2(4)
N2 C86 C51 105.4(3)
C46 C87 C64 120.9(4)
N3 C88 C51 103.3(3)
N3 C88 C90 111.7(3)
C51 C88 C90 114.2(3)
N3 C88 C89 106.9(3)
C51 C88 C89 110.3(3)
C90 C88 C89 110.0(3)
C50 C91 C7 120.9(4)
O4 C1 N7 123.9(4)
O4 C1 C92 128.8(4)
N7 C1 C92 107.3(3)

loop_
_geom_bond_atom_site_label_1
_geom_bond_atom_site_label_2
_geom_bond_distance
Br1 C85 1.901(3)
Br2 C2 1.906(4)
N2 C86 1.398(5)
N2 C47 1.403(4)
N2 N3 1.442(4)
N3 C37 1.493(4)
N3 C88 1.507(5)
N4 N5 1.448(4)
N4 C31 1.508(4)
N4 C36 1.517(4)
N5 C24 1.389(4)
N5 C35 1.437(4)
N6 N7 1.437(4)
N6 C26 1.497(4)
N6 C10 1.507(5)
N7 C1 1.377(5)
N7 C22 1.441(5)
N8 N9 1.458(4)
N8 C82 1.493(4)
N8 C61 1.515(5)
N9 C38 1.394(4)
N9 C56 1.400(4)
O1 C24 1.225(4)
O2 C47 1.209(4)
O3 C86 1.207(4)
O4 C1 1.226(5)
O5 C38 1.206(4)
O6 C56 1.206(4)
C92 C1 1.493(6)
C92 C10 1.532(5)
C2 C21 1.367(5)
C2 C29 1.378(5)
C3 C38 1.519(5)
C3 C22 1.531(5)
C3 C26 1.579(5)
C4 C56 1.506(5)
C4 C61 1.535(5)
C7 C48 1.384(5)
C7 C91 1.385(6)
C10 C81 1.511(6)
C10 C60 1.516(5)
C14 C58 1.382(5)
C14 C53 1.403(5)
C14 C26 1.506(4)
C18 C85 1.369(5)
C18 C49 1.390(5)
C19 C54 1.378(4)
C19 C85 1.389(5)
C21 C53 1.390(5)
C24 C52 1.504(6)
C29 C58 1.391(5)
C31 C41 1.521(5)
C31 C77 1.522(5)
C31 C52 1.541(5)
C32 C50 1.375(5)
C32 C34 1.377(5)
C33 C55 1.391(5)
C33 C64 1.395(5)
C33 C37 1.493(5)
C34 C48 1.391(5)
C34 C82 1.510(5)
C35 C42 1.553(5)
C36 C84 1.515(4)
C36 C42 1.566(5)
C40 C55 1.381(5)
C40 C46 1.381(5)
C42 C47 1.507(5)
C46 C87 1.363(6)
C49 C84 1.386(5)
C50 C91 1.373(5)
C51 C86 1.508(5)
C51 C88 1.517(5)
C54 C84 1.387(5)
C57 C61 1.524(5)
C61 C83 1.513(5)
C64 C87 1.394(5)
C88 C90 1.524(5)
C88 C89 1.524(5)
